data_7209106
loop_
_publ_author_name
'Singh, Ajnesh'
'Sharma, Raj P.'
'Aree, Thammarat'
'Venugopalan, Paloth'

_publ_section_title
;
 Water-mediated supramolecular architecture of Co(iii)--phenanthroline
 complexes: organizational control to 2D-layers and 3D-square cavities
 through substituted aryl carboxylate anions
;
_journal_issue 6
_journal_name_full CrystEngComm
_journal_page_first 1153
_journal_paper_doi 10.1039/c2ce26573g
_journal_volume 15
_journal_year 2013
_chemical_formula_sum 'C32 H34 Cl Co N4 O12'
_chemical_formula_weight 761.01
_chemical_name_common
;carbonatobis(1,10-phenanthroline)cobalt(iii) 2-
chlorobenzoate.heptahydrate
;
_chemical_name_systematic
;
carbonatobis(1,10-phenanthroline)cobalt(III)
2-chlorobenzoate.heptahydrate
;
_space_group_IT_number 14
_symmetry_cell_setting monoclinic
_symmetry_space_group_name_Hall '-P 2ybc'
_symmetry_space_group_name_H-M 'P 1 21/c 1'
_atom_sites_solution_hydrogens geom
_atom_sites_solution_primary direct
_atom_sites_solution_secondary difmap
_audit_creation_method SHELXL-97
_cell_angle_alpha 90.00
_cell_angle_beta 115.8510(10)
_cell_angle_gamma 90.00
_cell_formula_units_Z 4
_cell_length_a 13.2762(3)
_cell_length_b 19.9687(5)
_cell_length_c 14.0664(3)
_cell_measurement_reflns_used 8871
_cell_measurement_temperature 293(2)
_cell_measurement_theta_max 24.30
_cell_measurement_theta_min 2.60
_cell_volume 3355.95(14)
_computing_cell_refinement 'APEX2 (Bruker, 2007)'
_computing_data_collection 'APEX2 (Bruker, 2007)'
_computing_data_reduction 'APEX2 (Bruker, 2007)'
_computing_molecular_graphics 'XP (Siemens)'
_computing_publication_material SHELXL-97
_computing_structure_refinement 'SHELXL-97 (Sheldrick, 1997)'
_computing_structure_solution 'SHELXS-97 (Sheldrick, 1997)'
_diffrn_ambient_temperature 293(2)
_diffrn_detector_area_resol_mean 512
_diffrn_measured_fraction_theta_full 0.989
_diffrn_measured_fraction_theta_max 0.989
_diffrn_measurement_device_type 'Bruker KAPPA APEXII'
_diffrn_measurement_method 'combination of \w and \f'
_diffrn_radiation_monochromator graphite
_diffrn_radiation_source 'fine-focus sealed tube'
_diffrn_radiation_type MoK\a
_diffrn_radiation_wavelength 0.71073
_diffrn_reflns_av_R_equivalents 0.0261
_diffrn_reflns_av_sigmaI/netI 0.0348
_diffrn_reflns_limit_h_max 12
_diffrn_reflns_limit_h_min -15
_diffrn_reflns_limit_k_max 21
_diffrn_reflns_limit_k_min -23
_diffrn_reflns_limit_l_max 16
_diffrn_reflns_limit_l_min -16
_diffrn_reflns_number 17482
_diffrn_reflns_theta_full 25.06
_diffrn_reflns_theta_max 25.06
_diffrn_reflns_theta_min 1.90
_diffrn_standards_number 0
_exptl_absorpt_coefficient_mu 0.661
_exptl_absorpt_correction_T_max 0.745
_exptl_absorpt_correction_T_min 0.575
_exptl_absorpt_correction_type multi-scan
_exptl_absorpt_process_details '(SADABS; Bruker, 2007)'
_exptl_crystal_colour 'reddish pink'
_exptl_crystal_density_diffrn 1.506
_exptl_crystal_density_meas ?
_exptl_crystal_density_method 'not measured'
_exptl_crystal_description block
_exptl_crystal_F_000 1576
_exptl_crystal_size_max 0.50
_exptl_crystal_size_mid 0.46
_exptl_crystal_size_min 0.10
_refine_diff_density_max 0.427
_refine_diff_density_min -0.435
_refine_diff_density_rms 0.065
_refine_ls_extinction_method none
_refine_ls_goodness_of_fit_ref 1.061
_refine_ls_hydrogen_treatment constr
_refine_ls_matrix_type full
_refine_ls_number_parameters 466
_refine_ls_number_reflns 5887
_refine_ls_number_restraints 0
_refine_ls_restrained_S_all 1.061
_refine_ls_R_factor_all 0.0846
_refine_ls_R_factor_gt 0.0522
_refine_ls_shift/su_max 0.001
_refine_ls_shift/su_mean 0.000
_refine_ls_structure_factor_coef Fsqd
_refine_ls_weighting_details 'calc w=1/[\s^2^(Fo^2^)+(0.1080P)^2^+0.0000P] where P=(Fo^2^+2Fc^2^)/3'
_refine_ls_weighting_scheme calc
_refine_ls_wR_factor_gt 0.1500
_refine_ls_wR_factor_ref 0.1681
_reflns_number_gt 4031
_reflns_number_total 5887
_reflns_threshold_expression >2sigma(I)
_cod_data_source_file c2ce26573g.txt
_cod_data_source_block 5cocbz
_cod_depositor_comments
;
The following automatic conversions were performed:

'_exptl_crystal_density_meas' value 'not measured' was changed to '?'
- the value is perceived as not measured.

Automatic conversion script
Id: cif_fix_values 3008 2015-01-20 13:52:24Z robertas 
;
_cod_original_cell_volume 3355.95(13)
_cod_original_sg_symbol_H-M P21/c
_cod_database_code 7209106

loop_
_symmetry_equiv_pos_as_xyz
'x, y, z'
'-x, y+1/2, -z+1/2'
'-x, -y, -z'
'x, -y-1/2, z-1/2'

loop_
_atom_site_label
_atom_site_type_symbol
_atom_site_fract_x
_atom_site_fract_y
_atom_site_fract_z
_atom_site_U_iso_or_equiv
_atom_site_adp_type
_atom_site_occupancy
_atom_site_symmetry_multiplicity
_atom_site_calc_flag
_atom_site_refinement_flags
Co1 Co 0.26137(4) 0.64787(2) 0.82847(3) 0.04748(19) Uani 1 1 d .
Cl1 Cl 0.12314(12) 0.56181(7) 0.09053(11) 0.1068(4) Uani 1 1 d .
O1 O 0.22953(19) 0.66182(12) 0.68510(16) 0.0551(6) Uani 1 1 d .
O2 O 0.39460(19) 0.66237(11) 0.81380(17) 0.0505(5) Uani 1 1 d .
O3 O 0.3769(2) 0.67922(14) 0.6493(2) 0.0707(7) Uani 1 1 d .
O4 O -0.2914(3) 0.7861(2) -0.0725(4) 0.1392(15) Uani 1 1 d .
O5 O -0.1481(3) 0.85455(19) -0.0002(3) 0.1045(11) Uani 1 1 d .
O6 O -0.3868(3) 0.6992(2) 0.7483(3) 0.1221(13) Uani 1 1 d .
H6B H -0.3816 0.7264 0.7994 0.147 Uiso 1 1 d R
H6C H -0.4611 0.6947 0.7267 0.147 Uiso 1 1 d R
O7 O 0.3986(4) 0.26531(19) 0.9343(4) 0.1401(15) Uani 1 1 d .
H7B H 0.3522 0.2513 0.9543 0.168 Uiso 1 1 d R
H7C H 0.3976 0.2394 0.8897 0.168 Uiso 1 1 d R
O8 O 0.5725(4) 0.4585(2) 1.3957(3) 0.168(2) Uani 1 1 d .
H8B H 0.6220 0.4820 1.4404 0.201 Uiso 1 1 d R
H8C H 0.6099 0.4230 1.3971 0.201 Uiso 1 1 d R
O9 O 0.5572(6) 0.8690(4) 0.9325(5) 0.243(4) Uani 1 1 d .
H9B H 0.6066 0.8436 0.9305 0.292 Uiso 1 1 d R
H9C H 0.5985 0.9008 0.9638 0.292 Uiso 1 1 d R
O10 O -0.3586(7) 0.5604(3) 0.6772(6) 0.239(3) Uani 1 1 d .
H10B H -0.3633 0.6003 0.6706 0.287 Uiso 1 1 d R
H10C H -0.4208 0.5432 0.6486 0.287 Uiso 1 1 d R
O11 O 0.0388(7) 0.5794(5) 0.5202(7) 0.233(6) Uani 0.763(15) 1 d P
O11A O 0.025(2) 0.4764(15) 0.4316(19) 0.154(11) Uiso 0.237(15) 1 d P
O12 O 0.7352(12) 0.5373(5) 1.5420(6) 0.161(7) Uani 0.579(19) 1 d P
O12A O 0.860(3) 0.5089(7) 1.5480(15) 0.262(19) Uani 0.421(19) 1 d P
N1 N 0.1055(3) 0.64188(17) 0.8079(2) 0.0578(8) Uani 1 1 d .
N2 N 0.2440(3) 0.74198(15) 0.8457(2) 0.0591(8) Uani 1 1 d .
N3 N 0.3286(2) 0.62946(14) 0.9796(2) 0.0486(7) Uani 1 1 d .
N4 N 0.2750(2) 0.55219(14) 0.81540(19) 0.0481(6) Uani 1 1 d .
C1 C 0.3363(3) 0.66885(16) 0.7114(3) 0.0509(8) Uani 1 1 d .
C2 C 0.0392(3) 0.5900(2) 0.7905(3) 0.0732(11) Uani 1 1 d .
H2A H 0.0691 0.5474 0.7942 0.088 Uiso 1 1 calc R
C3 C -0.0754(4) 0.5958(3) 0.7664(3) 0.0901(14) Uani 1 1 d .
H3A H -0.1196 0.5577 0.7545 0.108 Uiso 1 1 calc R
C4 C -0.1191(4) 0.6561(4) 0.7610(3) 0.0915(16) Uani 1 1 d .
H4A H -0.1947 0.6602 0.7445 0.110 Uiso 1 1 calc R
C5 C -0.0533(4) 0.7136(3) 0.7798(3) 0.0814(14) Uani 1 1 d .
C6 C 0.0611(3) 0.7030(2) 0.8043(3) 0.0643(10) Uani 1 1 d .
C7 C 0.1358(4) 0.7571(2) 0.8260(2) 0.0663(11) Uani 1 1 d .
C8 C 0.1000(5) 0.8221(3) 0.8273(3) 0.0862(15) Uani 1 1 d .
C9 C -0.0183(5) 0.8327(3) 0.8010(4) 0.1003(19) Uani 1 1 d .
H9A H -0.0452 0.8758 0.8002 0.120 Uiso 1 1 calc R
C10 C -0.0890(5) 0.7796(4) 0.7779(4) 0.1039(19) Uani 1 1 d .
H10A H -0.1641 0.7874 0.7601 0.125 Uiso 1 1 calc R
C11 C 0.1803(6) 0.8721(3) 0.8513(4) 0.0964(17) Uani 1 1 d .
H11A H 0.1596 0.9165 0.8526 0.116 Uiso 1 1 calc R
C12 C 0.2891(6) 0.8579(2) 0.8732(4) 0.0930(16) Uani 1 1 d .
H12A H 0.3421 0.8918 0.8900 0.112 Uiso 1 1 calc R
C13 C 0.3189(4) 0.78986(19) 0.8694(3) 0.0682(10) Uani 1 1 d .
H13A H 0.3923 0.7791 0.8839 0.082 Uiso 1 1 calc R
C14 C 0.3601(3) 0.67085(18) 1.0617(3) 0.0554(8) Uani 1 1 d .
H14A H 0.3469 0.7165 1.0496 0.067 Uiso 1 1 calc R
C15 C 0.4129(3) 0.6473(2) 1.1660(3) 0.0628(10) Uani 1 1 d .
H15A H 0.4340 0.6774 1.2218 0.075 Uiso 1 1 calc R
C16 C 0.4335(3) 0.5809(2) 1.1859(3) 0.0607(9) Uani 1 1 d .
H16A H 0.4674 0.5654 1.2552 0.073 Uiso 1 1 calc R
C17 C 0.4033(3) 0.53605(17) 1.1018(2) 0.0486(8) Uani 1 1 d .
C18 C 0.3511(2) 0.56330(16) 1.0006(2) 0.0435(7) Uani 1 1 d .
C19 C 0.3219(2) 0.52064(16) 0.9105(2) 0.0446(7) Uani 1 1 d .
C20 C 0.3444(3) 0.45218(16) 0.9223(3) 0.0496(8) Uani 1 1 d .
C21 C 0.3980(3) 0.42516(18) 1.0264(3) 0.0566(9) Uani 1 1 d .
H21A H 0.4141 0.3796 1.0358 0.068 Uiso 1 1 calc R
C22 C 0.4258(3) 0.46560(19) 1.1119(3) 0.0616(10) Uani 1 1 d .
H22A H 0.4605 0.4469 1.1791 0.074 Uiso 1 1 calc R
C23 C 0.3155(3) 0.41509(18) 0.8298(3) 0.0599(9) Uani 1 1 d .
H23A H 0.3290 0.3692 0.8334 0.072 Uiso 1 1 calc R
C24 C 0.2670(3) 0.4467(2) 0.7336(3) 0.0667(10) Uani 1 1 d .
H24A H 0.2466 0.4223 0.6715 0.080 Uiso 1 1 calc R
C25 C 0.2488(3) 0.51507(19) 0.7297(3) 0.0585(9) Uani 1 1 d .
H25A H 0.2167 0.5359 0.6641 0.070 Uiso 1 1 calc R
C26 C -0.1105(3) 0.7385(2) 0.0062(3) 0.0634(10) Uani 1 1 d .
C27 C -0.1509(4) 0.6744(3) -0.0038(3) 0.0749(11) Uani 1 1 d .
H27A H -0.2277 0.6678 -0.0299 0.090 Uiso 1 1 calc R
C28 C -0.0806(4) 0.6195(2) 0.0238(3) 0.0752(11) Uani 1 1 d .
H28A H -0.1093 0.5764 0.0186 0.090 Uiso 1 1 calc R
C29 C 0.0330(4) 0.6295(2) 0.0592(3) 0.0707(11) Uani 1 1 d .
C30 C 0.0759(3) 0.6930(2) 0.0703(3) 0.0706(11) Uani 1 1 d .
H30A H 0.1526 0.6993 0.0947 0.085 Uiso 1 1 calc R
C31 C 0.0051(4) 0.7474(2) 0.0451(3) 0.0679(11) Uani 1 1 d .
H31A H 0.0345 0.7905 0.0541 0.081 Uiso 1 1 calc R
C32 C -0.1874(4) 0.7978(3) -0.0241(3) 0.0792(12) Uani 1 1 d .

loop_
_atom_site_aniso_label
_atom_site_aniso_U_11
_atom_site_aniso_U_22
_atom_site_aniso_U_33
_atom_site_aniso_U_23
_atom_site_aniso_U_13
_atom_site_aniso_U_12
Co1 0.0548(3) 0.0466(3) 0.0418(3) 0.00577(18) 0.0217(2) 0.0114(2)
Cl1 0.1063(10) 0.0963(10) 0.1043(9) -0.0085(7) 0.0334(7) 0.0169(7)
O1 0.0565(16) 0.0622(16) 0.0443(12) 0.0122(10) 0.0199(11) 0.0170(11)
O2 0.0555(13) 0.0479(14) 0.0487(13) 0.0042(10) 0.0234(11) 0.0054(10)
O3 0.0860(18) 0.0750(18) 0.0647(15) 0.0084(13) 0.0455(15) 0.0018(15)
O4 0.089(3) 0.131(4) 0.170(4) -0.010(3) 0.031(3) 0.020(3)
O5 0.128(3) 0.083(3) 0.095(3) -0.0008(19) 0.043(2) 0.011(2)
O6 0.074(2) 0.180(4) 0.108(3) -0.012(2) 0.0356(19) 0.003(2)
O7 0.188(4) 0.085(3) 0.185(4) -0.006(3) 0.115(4) -0.006(3)
O8 0.221(5) 0.125(4) 0.124(3) -0.013(3) 0.044(3) 0.036(3)
O9 0.213(7) 0.375(11) 0.168(6) 0.068(6) 0.108(5) 0.099(6)
O10 0.275(8) 0.232(7) 0.291(8) -0.041(6) 0.198(7) -0.069(6)
O11 0.184(8) 0.236(11) 0.206(9) 0.051(7) 0.016(6) 0.099(7)
O12 0.237(14) 0.124(7) 0.106(6) -0.018(5) 0.059(6) -0.067(7)
O12A 0.58(5) 0.092(9) 0.245(17) -0.033(10) 0.31(3) -0.076(17)
N1 0.0588(18) 0.073(2) 0.0451(15) 0.0098(14) 0.0258(14) 0.0157(16)
N2 0.087(2) 0.0486(18) 0.0477(16) 0.0106(13) 0.0347(16) 0.0194(16)
N3 0.0573(17) 0.0457(16) 0.0471(15) 0.0013(12) 0.0266(13) 0.0036(13)
N4 0.0502(16) 0.0491(17) 0.0434(14) -0.0005(12) 0.0189(12) 0.0012(12)
C1 0.069(2) 0.0376(18) 0.0502(19) 0.0077(14) 0.0294(18) 0.0076(16)
C2 0.065(3) 0.094(3) 0.063(2) 0.004(2) 0.031(2) 0.001(2)
C3 0.067(3) 0.131(5) 0.077(3) -0.001(3) 0.036(2) -0.004(3)
C4 0.069(3) 0.151(6) 0.058(3) 0.014(3) 0.032(2) 0.019(3)
C5 0.087(3) 0.123(4) 0.042(2) 0.027(2) 0.036(2) 0.050(3)
C6 0.075(3) 0.084(3) 0.0411(18) 0.0211(18) 0.0317(18) 0.026(2)
C7 0.093(3) 0.075(3) 0.0406(17) 0.0219(17) 0.0377(19) 0.048(2)
C8 0.139(4) 0.068(3) 0.069(3) 0.027(2) 0.061(3) 0.045(3)
C9 0.129(5) 0.109(4) 0.078(3) 0.039(3) 0.059(3) 0.084(4)
C10 0.104(4) 0.140(5) 0.074(3) 0.039(3) 0.044(3) 0.065(4)
C11 0.163(5) 0.063(3) 0.075(3) 0.018(2) 0.063(3) 0.054(3)
C12 0.158(5) 0.057(3) 0.078(3) 0.011(2) 0.065(3) 0.012(3)
C13 0.101(3) 0.049(2) 0.065(2) 0.0055(18) 0.046(2) 0.010(2)
C14 0.068(2) 0.051(2) 0.0507(19) -0.0024(16) 0.0288(17) 0.0035(17)
C15 0.075(3) 0.071(3) 0.0454(19) -0.0028(17) 0.0291(18) 0.000(2)
C16 0.063(2) 0.073(3) 0.0469(19) 0.0143(18) 0.0249(17) 0.0049(19)
C17 0.0467(18) 0.058(2) 0.0441(17) 0.0101(15) 0.0224(14) 0.0021(15)
C18 0.0431(17) 0.0427(19) 0.0461(16) 0.0039(14) 0.0207(14) 0.0034(14)
C19 0.0388(17) 0.047(2) 0.0498(18) 0.0054(14) 0.0209(14) 0.0036(14)
C20 0.0421(18) 0.0420(19) 0.067(2) 0.0028(16) 0.0259(16) -0.0024(14)
C21 0.050(2) 0.046(2) 0.071(2) 0.0132(17) 0.0236(18) 0.0023(16)
C22 0.054(2) 0.065(3) 0.064(2) 0.0267(19) 0.0242(18) 0.0116(18)
C23 0.059(2) 0.042(2) 0.082(3) -0.0083(18) 0.0335(19) -0.0075(17)
C24 0.075(3) 0.058(2) 0.070(2) -0.0180(19) 0.035(2) -0.015(2)
C25 0.068(2) 0.059(2) 0.0459(19) -0.0023(16) 0.0224(17) -0.0051(18)
C26 0.072(3) 0.074(3) 0.0450(18) -0.0045(17) 0.0272(18) -0.010(2)
C27 0.069(3) 0.092(3) 0.069(3) -0.005(2) 0.035(2) -0.013(3)
C28 0.089(3) 0.067(3) 0.071(2) -0.013(2) 0.036(2) -0.020(2)
C29 0.077(3) 0.076(3) 0.056(2) -0.0124(19) 0.026(2) -0.005(2)
C30 0.062(2) 0.092(3) 0.052(2) 0.000(2) 0.0196(18) -0.008(2)
C31 0.078(3) 0.075(3) 0.0452(19) -0.0023(18) 0.0223(19) -0.019(2)
C32 0.082(3) 0.095(4) 0.061(2) -0.002(2) 0.031(2) 0.006(3)

loop_
_atom_type_symbol
_atom_type_description
_atom_type_scat_dispersion_real
_atom_type_scat_dispersion_imag
_atom_type_scat_source
C C 0.0033 0.0016 'International Tables Vol C Tables 4.2.6.8 and 6.1.1.4'
H H 0.0000 0.0000 'International Tables Vol C Tables 4.2.6.8 and 6.1.1.4'
N N 0.0061 0.0033 'International Tables Vol C Tables 4.2.6.8 and 6.1.1.4'
O O 0.0106 0.0060 'International Tables Vol C Tables 4.2.6.8 and 6.1.1.4'
Co Co 0.3494 0.9721 'International Tables Vol C Tables 4.2.6.8 and 6.1.1.4'
Cl Cl 0.1484 0.1585 'International Tables Vol C Tables 4.2.6.8 and 6.1.1.4'

loop_
_geom_angle_atom_site_label_1
_geom_angle_atom_site_label_2
_geom_angle_atom_site_label_3
_geom_angle
_geom_angle_site_symmetry_1
_geom_angle_site_symmetry_3
O2 Co1 O1 69.27(10) . .
O2 Co1 N2 91.93(12) . .
O1 Co1 N2 90.40(11) . .
O2 Co1 N4 90.58(10) . .
O1 Co1 N4 91.77(10) . .
N2 Co1 N4 177.14(11) . .
O2 Co1 N3 98.22(10) . .
O1 Co1 N3 166.89(10) . .
N2 Co1 N3 94.01(11) . .
N4 Co1 N3 84.27(11) . .
O2 Co1 N1 165.72(10) . .
O1 Co1 N1 96.93(11) . .
N2 Co1 N1 84.32(14) . .
N4 Co1 N1 93.57(12) . .
N3 Co1 N1 95.79(11) . .
C1 O1 Co1 90.17(18) . .
C1 O2 Co1 90.1(2) . .
H6B O6 H6C 91.2 . .
H7B O7 H7C 106.5 . .
H8B O8 H8C 101.0 . .
H9B O9 H9C 97.7 . .
H10B O10 H10C 110.5 . .
O12A O11A O11 136(2) 3_667 3_566
O11A O12A O12 148.2(14) 3_667 .
C2 N1 C6 117.5(4) . .
C2 N1 Co1 130.8(3) . .
C6 N1 Co1 111.5(3) . .
C13 N2 C7 120.0(3) . .
C13 N2 Co1 128.6(3) . .
C7 N2 Co1 111.3(3) . .
C14 N3 C18 117.4(3) . .
C14 N3 Co1 130.6(2) . .
C18 N3 Co1 111.9(2) . .
C25 N4 C19 117.5(3) . .
C25 N4 Co1 129.8(2) . .
C19 N4 Co1 112.7(2) . .
O3 C1 O1 125.1(3) . .
O3 C1 O2 124.5(3) . .
O1 C1 O2 110.4(3) . .
N1 C2 C3 123.0(5) . .
N1 C2 H2A 118.5 . .
C3 C2 H2A 118.5 . .
C4 C3 C2 119.2(5) . .
C4 C3 H3A 120.4 . .
C2 C3 H3A 120.4 . .
C3 C4 C5 120.9(5) . .
C3 C4 H4A 119.6 . .
C5 C4 H4A 119.6 . .
C10 C5 C4 126.3(5) . .
C10 C5 C6 117.7(6) . .
C4 C5 C6 116.0(5) . .
N1 C6 C7 115.6(3) . .
N1 C6 C5 123.3(5) . .
C7 C6 C5 121.1(4) . .
N2 C7 C8 122.6(5) . .
N2 C7 C6 116.8(3) . .
C8 C7 C6 120.6(4) . .
C7 C8 C11 116.4(5) . .
C7 C8 C9 117.9(5) . .
C11 C8 C9 125.7(5) . .
C10 C9 C8 120.1(5) . .
C10 C9 H9A 120.0 . .
C8 C9 H9A 120.0 . .
C9 C10 C5 122.6(5) . .
C9 C10 H10A 118.7 . .
C5 C10 H10A 118.7 . .
C12 C11 C8 121.8(4) . .
C12 C11 H11A 119.1 . .
C8 C11 H11A 119.1 . .
C11 C12 C13 118.3(5) . .
C11 C12 H12A 120.9 . .
C13 C12 H12A 120.9 . .
N2 C13 C12 120.8(4) . .
N2 C13 H13A 119.6 . .
C12 C13 H13A 119.6 . .
N3 C14 C15 121.6(3) . .
N3 C14 H14A 119.2 . .
C15 C14 H14A 119.2 . .
C16 C15 C14 120.4(3) . .
C16 C15 H15A 119.8 . .
C14 C15 H15A 119.8 . .
C15 C16 C17 119.6(3) . .
C15 C16 H16A 120.2 . .
C17 C16 H16A 120.2 . .
C18 C17 C16 116.5(3) . .
C18 C17 C22 118.3(3) . .
C16 C17 C22 125.2(3) . .
N3 C18 C17 124.5(3) . .
N3 C18 C19 115.9(3) . .
C17 C18 C19 119.6(3) . .
N4 C19 C20 123.6(3) . .
N4 C19 C18 115.2(3) . .
C20 C19 C18 121.1(3) . .
C19 C20 C23 116.8(3) . .
C19 C20 C21 118.6(3) . .
C23 C20 C21 124.5(3) . .
C22 C21 C20 120.3(3) . .
C22 C21 H21A 119.8 . .
C20 C21 H21A 119.8 . .
C21 C22 C17 122.1(3) . .
C21 C22 H22A 118.9 . .
C17 C22 H22A 118.9 . .
C24 C23 C20 119.7(3) . .
C24 C23 H23A 120.2 . .
C20 C23 H23A 120.2 . .
C23 C24 C25 119.4(3) . .
C23 C24 H24A 120.3 . .
C25 C24 H24A 120.3 . .
N4 C25 C24 123.0(3) . .
N4 C25 H25A 118.5 . .
C24 C25 H25A 118.5 . .
C27 C26 C31 118.2(4) . .
C27 C26 C32 121.4(4) . .
C31 C26 C32 120.5(4) . .
C26 C27 C28 121.8(4) . .
C26 C27 H27A 119.1 . .
C28 C27 H27A 119.1 . .
C29 C28 C27 118.9(4) . .
C29 C28 H28A 120.6 . .
C27 C28 H28A 120.6 . .
C30 C29 C28 120.7(4) . .
C30 C29 Cl1 119.1(3) . .
C28 C29 Cl1 120.2(4) . .
C29 C30 C31 119.8(4) . .
C29 C30 H30A 120.1 . .
C31 C30 H30A 120.1 . .
C30 C31 C26 120.7(4) . .
C30 C31 H31A 119.6 . .
C26 C31 H31A 119.6 . .
O5 C32 O4 123.4(5) . .
O5 C32 C26 119.6(5) . .
O4 C32 C26 117.0(5) . .

loop_
_geom_bond_atom_site_label_1
_geom_bond_atom_site_label_2
_geom_bond_distance
_geom_bond_site_symmetry_2
Co1 O2 1.890(2) .
Co1 O1 1.892(2) .
Co1 N2 1.922(3) .
Co1 N4 1.935(3) .
Co1 N3 1.949(3) .
Co1 N1 1.965(3) .
Cl1 C29 1.731(5) .
O1 C1 1.307(4) .
O2 C1 1.310(4) .
O3 C1 1.229(4) .
O4 C32 1.266(6) .
O5 C32 1.231(6) .
O6 H6B 0.8796 .
O6 H6C 0.9000 .
O7 H7B 0.8300 .
O7 H7C 0.8099 .
O8 H8B 0.8300 .
O8 H8C 0.8599 .
O9 H9B 0.8398 .
O9 H9C 0.8300 .
O10 H10B 0.8001 .
O10 H10C 0.8199 .
O11 O11A 1.71(3) 3_566
O11A O12A 1.45(4) 3_667
O11A O11 1.71(3) 3_566
O12 O12A 1.71(3) .
O12A O11A 1.45(4) 3_667
N1 C2 1.312(5) .
N1 C6 1.346(5) .
N2 C13 1.314(5) .
N2 C7 1.373(5) .
N3 C14 1.330(4) .
N3 C18 1.358(4) .
N4 C25 1.326(4) .
N4 C19 1.360(4) .
C2 C3 1.412(6) .
C2 H2A 0.9300 .
C3 C4 1.325(7) .
C3 H3A 0.9300 .
C4 C5 1.397(7) .
C4 H4A 0.9300 .
C5 C10 1.396(8) .
C5 C6 1.418(6) .
C6 C7 1.408(6) .
C7 C8 1.385(6) .
C8 C11 1.390(8) .
C8 C9 1.464(7) .
C9 C10 1.358(8) .
C9 H9A 0.9300 .
C10 H10A 0.9300 .
C11 C12 1.369(7) .
C11 H11A 0.9300 .
C12 C13 1.422(6) .
C12 H12A 0.9300 .
C13 H13A 0.9300 .
C14 C15 1.403(5) .
C14 H14A 0.9300 .
C15 C16 1.358(5) .
C15 H15A 0.9300 .
C16 C17 1.397(5) .
C16 H16A 0.9300 .
C17 C18 1.394(4) .
C17 C22 1.432(5) .
C18 C19 1.433(4) .
C19 C20 1.394(4) .
C20 C23 1.398(5) .
C20 C21 1.425(5) .
C21 C22 1.359(5) .
C21 H21A 0.9300 .
C22 H22A 0.9300 .
C23 C24 1.372(5) .
C23 H23A 0.9300 .
C24 C25 1.384(5) .
C24 H24A 0.9300 .
C25 H25A 0.9300 .
C26 C27 1.372(6) .
C26 C31 1.398(5) .
C26 C32 1.499(6) .
C27 C28 1.382(6) .
C27 H27A 0.9300 .
C28 C29 1.382(6) .
C28 H28A 0.9300 .
C29 C30 1.370(6) .
C30 C31 1.378(6) .
C30 H30A 0.9300 .
C31 H31A 0.9300 .
